data_1552066
loop_
_publ_author_name
'Gang Liu'
'Morgan E. Shirley'
'Khoi N. Van'
'Rae Lynn McFarlin'
'Daniel Romo'

_publ_section_title
;
 Rapid assembly of complex cyclopentanes employing chiral,
 alpha,beta-unsaturated acylammonium intermediates
;
_journal_name_full 'Nature Chemistry'
_journal_page_first 1049
_journal_page_last 1057
_journal_paper_doi 10.1038/nchem.1788
_journal_volume 5
_journal_year 2013
_chemical_formula_sum 'C17 H18 O6'
_chemical_formula_weight 318.31
_space_group_IT_number 14
_space_group_name_Hall '-P 2ybc'
_space_group_name_H-M_alt 'P 1 21/c 1'
_symmetry_cell_setting monoclinic
_symmetry_space_group_name_H-M 'P 1 21/c 1'
_atom_sites_solution_hydrogens geom
_atom_sites_solution_primary direct
_atom_sites_solution_secondary difmap
_cell_angle_alpha 90.00
_cell_angle_beta 106.298(3)
_cell_angle_gamma 90.00
_cell_formula_units_Z 4
_cell_length_a 9.695(2)
_cell_length_b 13.257(3)
_cell_length_c 12.556(3)
_cell_measurement_reflns_used 2720
_cell_measurement_temperature 110(2)
_cell_measurement_theta_max 27.63
_cell_measurement_theta_min 2.67
_cell_volume 1548.9(6)
_computing_cell_refinement
; 
  APEX-II(BRUKER-NONIUS, 2003) 
;
_computing_data_collection 'APEX-II (BRUKER-NONIUS, 2003)'
_computing_data_reduction APEX-II
_computing_molecular_graphics 'X-SEED (Barbour, 2001)'
_computing_publication_material 'Bruker SHELXTL'
_computing_structure_refinement 'SHELXL-97 (Sheldrick, 2008)'
_computing_structure_solution 'SHELXS-97 (Sheldrick, 2008)'
_diffrn_ambient_temperature 110(2)
_diffrn_measured_fraction_theta_full 0.994
_diffrn_measured_fraction_theta_max 0.994
_diffrn_measurement_device_type 'APEX II'
_diffrn_measurement_method 'omega scans'
_diffrn_radiation_monochromator graphite
_diffrn_radiation_source 'fine-focus sealed tube'
_diffrn_radiation_type MoK\a
_diffrn_radiation_wavelength 0.71073
_diffrn_reflns_av_R_equivalents 0.0174
_diffrn_reflns_av_sigmaI/netI 0.0215
_diffrn_reflns_limit_h_max 11
_diffrn_reflns_limit_h_min -11
_diffrn_reflns_limit_k_max 15
_diffrn_reflns_limit_k_min -9
_diffrn_reflns_limit_l_max 14
_diffrn_reflns_limit_l_min -11
_diffrn_reflns_number 6067
_diffrn_reflns_theta_full 24.19
_diffrn_reflns_theta_max 24.19
_diffrn_reflns_theta_min 2.67
_diffrn_standards_decay_% 0
_diffrn_standards_interval_count 0
_diffrn_standards_number 0
_exptl_absorpt_coefficient_mu 0.104
_exptl_absorpt_correction_T_max 0.9897
_exptl_absorpt_correction_T_min 0.9548
_exptl_absorpt_correction_type multi-scan
_exptl_absorpt_process_details 'SADABS; (Sheldrick, 2006)'
_exptl_crystal_colour colorless
_exptl_crystal_density_diffrn 1.365
_exptl_crystal_density_method 'not measured'
_exptl_crystal_description block
_exptl_crystal_F_000 672
_exptl_crystal_size_max 0.45
_exptl_crystal_size_mid 0.15
_exptl_crystal_size_min 0.10
_refine_diff_density_max 0.225
_refine_diff_density_min -0.201
_refine_diff_density_rms 0.036
_refine_ls_extinction_method none
_refine_ls_goodness_of_fit_ref 1.032
_refine_ls_hydrogen_treatment constr
_refine_ls_matrix_type full
_refine_ls_number_parameters 211
_refine_ls_number_reflns 2469
_refine_ls_number_restraints 0
_refine_ls_restrained_S_all 1.032
_refine_ls_R_factor_all 0.0382
_refine_ls_R_factor_gt 0.0323
_refine_ls_shift/su_max 0.000
_refine_ls_shift/su_mean 0.000
_refine_ls_structure_factor_coef Fsqd
_refine_ls_weighting_details 'calc w=1/[\s^2^(Fo^2^)+(0.0439P)^2^+0.5247P] where P=(Fo^2^+2Fc^2^)/3'
_refine_ls_weighting_scheme calc
_refine_ls_wR_factor_gt 0.0810
_refine_ls_wR_factor_ref 0.0870
_reflns_number_gt 2147
_reflns_number_total 2469
_reflns_threshold_expression >2sigma(I)
_cod_data_source_file nchem.1788-s4.cif
_cod_data_source_block drb
_cod_depositor_comments
;
The following automatic conversions were performed:

data item '_symmetry_cell_setting' value 'Monoclinic' was changed to
'monoclinic' in accordance with the built-in table derived from the
CIF Core dictionary named 'cif_core.dic' version 2.4.5 last updated
on 2014-11-21.

Automatic conversion script
Id: cif_fix_values 6909 2019-04-08 15:41:33Z antanas 
;
_cod_original_cell_volume 1549.0(6)
_cod_original_sg_symbol_H-M P2(1)/c
_cod_database_code 1552066

loop_
_symmetry_equiv_pos_as_xyz
'x, y, z'
'-x, y+1/2, -z+1/2'
'-x, -y, -z'
'x, -y-1/2, z-1/2'

loop_
_atom_site_label
_atom_site_type_symbol
_atom_site_fract_x
_atom_site_fract_y
_atom_site_fract_z
_atom_site_U_iso_or_equiv
_atom_site_adp_type
_atom_site_occupancy
_atom_site_symmetry_multiplicity
_atom_site_calc_flag
_atom_site_refinement_flags
_atom_site_disorder_assembly
_atom_site_disorder_group
C1 C 0.83166(15) 0.60001(10) 0.19634(11) 0.0216(3) Uani 1 1 d . . .
C2 C 0.77462(16) 0.53702(11) 0.08994(12) 0.0251(3) Uani 1 1 d . . .
H2A H 0.8545 0.5013 0.0714 0.030 Uiso 1 1 calc R . .
H2B H 0.7042 0.4865 0.1000 0.030 Uiso 1 1 calc R . .
C3 C 0.70399(16) 0.61029(11) -0.00090(12) 0.0254(3) Uani 1 1 d . . .
C4 C 0.76513(15) 0.71582(11) 0.03676(11) 0.0231(3) Uani 1 1 d . . .
H4A H 0.8034 0.7536 -0.0177 0.028 Uiso 1 1 calc R . .
C5 C 0.86883(15) 0.70668(10) 0.15494(11) 0.0217(3) Uani 1 1 d . . .
H5A H 0.8443 0.7601 0.2028 0.026 Uiso 1 1 calc R . .
C6 C 0.68344(19) 0.57471(12) -0.11803(13) 0.0364(4) Uani 1 1 d . . .
H6A H 0.6228 0.5143 -0.1315 0.055 Uiso 1 1 calc R . .
H6B H 0.7771 0.5587 -0.1291 0.055 Uiso 1 1 calc R . .
H6C H 0.6370 0.6280 -0.1698 0.055 Uiso 1 1 calc R . .
C7 C 0.61308(17) 0.74104(11) 0.03519(12) 0.0265(3) Uani 1 1 d . . .
C8 C 0.72016(15) 0.61115(11) 0.26087(11) 0.0213(3) Uani 1 1 d . . .
C9 C 0.57585(17) 0.52174(12) 0.35215(13) 0.0300(4) Uani 1 1 d . . .
H9A H 0.5501 0.4523 0.3653 0.045 Uiso 1 1 calc R . .
H9B H 0.4892 0.5586 0.3121 0.045 Uiso 1 1 calc R . .
H9C H 0.6196 0.5549 0.4234 0.045 Uiso 1 1 calc R . .
C10 C 0.96518(16) 0.55130(11) 0.27333(12) 0.0262(3) Uani 1 1 d . . .
C11 C 1.12931(19) 0.55969(15) 0.45192(15) 0.0447(5) Uani 1 1 d . . .
H11A H 1.1378 0.5886 0.5253 0.067 Uiso 1 1 calc R . .
H11B H 1.2104 0.5821 0.4257 0.067 Uiso 1 1 calc R . .
H11C H 1.1299 0.4859 0.4569 0.067 Uiso 1 1 calc R . .
C12 C 1.02521(15) 0.71753(10) 0.15834(12) 0.0222(3) Uani 1 1 d . . .
C13 C 1.07990(16) 0.68447(11) 0.07302(12) 0.0272(3) Uani 1 1 d . . .
H13A H 1.0173 0.6552 0.0083 0.033 Uiso 1 1 calc R . .
C14 C 1.22428(17) 0.69393(12) 0.08207(13) 0.0311(4) Uani 1 1 d . . .
H14A H 1.2603 0.6719 0.0230 0.037 Uiso 1 1 calc R . .
C15 C 1.31720(17) 0.73515(11) 0.17623(13) 0.0310(4) Uani 1 1 d . . .
H15A H 1.4168 0.7405 0.1823 0.037 Uiso 1 1 calc R . .
C16 C 1.26443(17) 0.76853(12) 0.26143(13) 0.0321(4) Uani 1 1 d . . .
H16A H 1.3278 0.7968 0.3264 0.039 Uiso 1 1 calc R . .
C17 C 1.11952(17) 0.76079(11) 0.25194(13) 0.0275(3) Uani 1 1 d . . .
H17A H 1.0835 0.7853 0.3100 0.033 Uiso 1 1 calc R . .
O1 O 0.56138(11) 0.64518(8) 0.01224(9) 0.0314(3) Uani 1 1 d . . .
O2 O 0.54654(12) 0.81376(8) 0.04735(9) 0.0353(3) Uani 1 1 d . . .
O3 O 0.67743(11) 0.69006(7) 0.28718(8) 0.0275(3) Uani 1 1 d . . .
O4 O 0.67772(11) 0.52076(7) 0.28627(8) 0.0276(3) Uani 1 1 d . . .
O5 O 1.03588(12) 0.48683(8) 0.24686(10) 0.0371(3) Uani 1 1 d . . .
O6 O 0.99580(11) 0.59287(8) 0.37476(8) 0.0318(3) Uani 1 1 d . . .

loop_
_atom_site_aniso_label
_atom_site_aniso_U_11
_atom_site_aniso_U_22
_atom_site_aniso_U_33
_atom_site_aniso_U_23
_atom_site_aniso_U_13
_atom_site_aniso_U_12
C1 0.0227(8) 0.0206(7) 0.0224(7) 0.0010(6) 0.0076(6) 0.0012(6)
C2 0.0292(8) 0.0226(7) 0.0253(8) -0.0015(6) 0.0107(6) 0.0013(6)
C3 0.0238(8) 0.0274(8) 0.0258(8) -0.0011(6) 0.0084(6) 0.0023(6)
C4 0.0247(8) 0.0245(8) 0.0212(7) 0.0017(6) 0.0084(6) 0.0028(6)
C5 0.0250(8) 0.0204(7) 0.0211(7) 0.0004(6) 0.0084(6) 0.0000(6)
C6 0.0484(11) 0.0326(9) 0.0251(8) -0.0017(7) 0.0052(7) 0.0003(8)
C7 0.0294(8) 0.0284(8) 0.0221(7) 0.0027(6) 0.0077(6) 0.0031(7)
C8 0.0206(7) 0.0241(8) 0.0169(7) -0.0001(6) 0.0017(6) -0.0013(6)
C9 0.0304(8) 0.0345(9) 0.0291(8) 0.0013(7) 0.0149(7) -0.0059(7)
C10 0.0250(8) 0.0256(8) 0.0287(8) 0.0064(6) 0.0090(6) -0.0010(7)
C11 0.0330(10) 0.0529(11) 0.0382(10) 0.0173(8) -0.0062(8) -0.0004(8)
C12 0.0246(8) 0.0178(7) 0.0251(7) 0.0035(6) 0.0082(6) 0.0010(6)
C13 0.0280(8) 0.0273(8) 0.0275(8) -0.0008(6) 0.0097(6) -0.0005(6)
C14 0.0321(9) 0.0312(9) 0.0350(9) 0.0017(7) 0.0174(7) 0.0022(7)
C15 0.0234(8) 0.0277(8) 0.0430(9) 0.0078(7) 0.0113(7) 0.0010(6)
C16 0.0282(9) 0.0319(9) 0.0340(9) -0.0005(7) 0.0049(7) -0.0056(7)
C17 0.0305(9) 0.0256(8) 0.0272(8) -0.0005(6) 0.0091(6) -0.0021(6)
O1 0.0248(6) 0.0315(6) 0.0376(6) -0.0015(5) 0.0080(5) 0.0006(5)
O2 0.0367(7) 0.0342(6) 0.0385(6) 0.0049(5) 0.0164(5) 0.0120(5)
O3 0.0321(6) 0.0249(6) 0.0290(6) -0.0023(4) 0.0141(5) 0.0010(5)
O4 0.0327(6) 0.0243(6) 0.0304(6) 0.0006(4) 0.0163(5) -0.0032(4)
O5 0.0313(6) 0.0343(6) 0.0468(7) 0.0059(5) 0.0127(5) 0.0099(5)
O6 0.0295(6) 0.0371(6) 0.0248(6) 0.0068(5) 0.0010(4) 0.0006(5)

loop_
_atom_type_symbol
_atom_type_description
_atom_type_scat_dispersion_real
_atom_type_scat_dispersion_imag
_atom_type_scat_source
C C 0.0033 0.0016 'International Tables Vol C Tables 4.2.6.8 and 6.1.1.4'
H H 0.0000 0.0000 'International Tables Vol C Tables 4.2.6.8 and 6.1.1.4'
O O 0.0106 0.0060 'International Tables Vol C Tables 4.2.6.8 and 6.1.1.4'

loop_
_geom_angle_atom_site_label_1
_geom_angle_atom_site_label_2
_geom_angle_atom_site_label_3
_geom_angle
_geom_angle_site_symmetry_1
_geom_angle_site_symmetry_3
C10 C1 C8 107.79(12) . .
C10 C1 C2 110.77(12) . .
C8 C1 C2 112.13(12) . .
C10 C1 C5 110.83(11) . .
C8 C1 C5 110.34(11) . .
C2 C1 C5 105.01(11) . .
C3 C2 C1 106.44(11) . .
C3 C2 H2A 110.4 . .
C1 C2 H2A 110.4 . .
C3 C2 H2B 110.4 . .
C1 C2 H2B 110.4 . .
H2A C2 H2B 108.6 . .
C6 C3 C2 116.43(13) . .
C6 C3 O1 109.20(12) . .
C2 C3 O1 110.48(12) . .
C6 C3 C4 121.26(13) . .
C2 C3 C4 107.38(12) . .
O1 C3 C4 88.48(10) . .
C7 C4 C3 84.65(11) . .
C7 C4 C5 113.60(12) . .
C3 C4 C5 108.29(11) . .
C7 C4 H4A 115.5 . .
C3 C4 H4A 115.5 . .
C5 C4 H4A 115.5 . .
C12 C5 C4 113.36(12) . .
C12 C5 C1 113.25(11) . .
C4 C5 C1 103.81(11) . .
C12 C5 H5A 108.7 . .
C4 C5 H5A 108.7 . .
C1 C5 H5A 108.7 . .
C3 C6 H6A 109.5 . .
C3 C6 H6B 109.5 . .
H6A C6 H6B 109.5 . .
C3 C6 H6C 109.5 . .
H6A C6 H6C 109.5 . .
H6B C6 H6C 109.5 . .
O2 C7 O1 126.77(14) . .
O2 C7 C4 137.71(15) . .
O1 C7 C4 95.51(12) . .
O3 C8 O4 124.15(13) . .
O3 C8 C1 125.29(13) . .
O4 C8 C1 110.55(12) . .
O4 C9 H9A 109.5 . .
O4 C9 H9B 109.5 . .
H9A C9 H9B 109.5 . .
O4 C9 H9C 109.5 . .
H9A C9 H9C 109.5 . .
H9B C9 H9C 109.5 . .
O5 C10 O6 124.34(14) . .
O5 C10 C1 125.14(14) . .
O6 C10 C1 110.49(13) . .
O6 C11 H11A 109.5 . .
O6 C11 H11B 109.5 . .
H11A C11 H11B 109.5 . .
O6 C11 H11C 109.5 . .
H11A C11 H11C 109.5 . .
H11B C11 H11C 109.5 . .
C13 C12 C17 118.48(14) . .
C13 C12 C5 122.93(13) . .
C17 C12 C5 118.58(13) . .
C14 C13 C12 120.33(14) . .
C14 C13 H13A 119.8 . .
C12 C13 H13A 119.8 . .
C13 C14 C15 120.65(15) . .
C13 C14 H14A 119.7 . .
C15 C14 H14A 119.7 . .
C16 C15 C14 119.66(15) . .
C16 C15 H15A 120.2 . .
C14 C15 H15A 120.2 . .
C17 C16 C15 119.90(15) . .
C17 C16 H16A 120.0 . .
C15 C16 H16A 120.0 . .
C16 C17 C12 120.96(15) . .
C16 C17 H17A 119.5 . .
C12 C17 H17A 119.5 . .
C7 O1 C3 90.86(11) . .
C8 O4 C9 115.58(11) . .
C10 O6 C11 115.31(13) . .

loop_
_geom_bond_atom_site_label_1
_geom_bond_atom_site_label_2
_geom_bond_distance
_geom_bond_site_symmetry_2
C1 C10 1.525(2) .
C1 C8 1.529(2) .
C1 C2 1.541(2) .
C1 C5 1.5827(19) .
C2 C3 1.508(2) .
C2 H2A 0.9900 .
C2 H2B 0.9900 .
C3 C6 1.503(2) .
C3 O1 1.5102(18) .
C3 C4 1.541(2) .
C4 C7 1.506(2) .
C4 C5 1.5460(19) .
C4 H4A 1.0000 .
C5 C12 1.512(2) .
C5 H5A 1.0000 .
C6 H6A 0.9800 .
C6 H6B 0.9800 .
C6 H6C 0.9800 .
C7 O2 1.1934(18) .
C7 O1 1.3668(19) .
C8 O3 1.2049(17) .
C8 O4 1.3344(17) .
C9 O4 1.4555(18) .
C9 H9A 0.9800 .
C9 H9B 0.9800 .
C9 H9C 0.9800 .
C10 O5 1.1995(18) .
C10 O6 1.3422(19) .
C11 O6 1.4504(19) .
C11 H11A 0.9800 .
C11 H11B 0.9800 .
C11 H11C 0.9800 .
C12 C13 1.393(2) .
C12 C17 1.394(2) .
C13 C14 1.378(2) .
C13 H13A 0.9500 .
C14 C15 1.382(2) .
C14 H14A 0.9500 .
C15 C16 1.382(2) .
C15 H15A 0.9500 .
C16 C17 1.380(2) .
C16 H16A 0.9500 .
C17 H17A 0.9500 .

loop_
_geom_torsion_atom_site_label_1
_geom_torsion_atom_site_label_2
_geom_torsion_atom_site_label_3
_geom_torsion_atom_site_label_4
_geom_torsion
_geom_torsion_site_symmetry_1
_geom_torsion_site_symmetry_2
_geom_torsion_site_symmetry_3
_geom_torsion_site_symmetry_4
C10 C1 C2 C3 -149.96(12) . . . .
C8 C1 C2 C3 89.58(14) . . . .
C5 C1 C2 C3 -30.26(15) . . . .
C1 C2 C3 C6 160.40(13) . . . .
C1 C2 C3 O1 -74.31(14) . . . .
C1 C2 C3 C4 20.69(15) . . . .
C6 C3 C4 C7 106.71(15) . . . .
C2 C3 C4 C7 -115.94(12) . . . .
O1 C3 C4 C7 -4.93(9) . . . .
C6 C3 C4 C5 -140.19(14) . . . .
C2 C3 C4 C5 -2.83(16) . . . .
O1 C3 C4 C5 108.18(11) . . . .
C7 C4 C5 C12 -160.03(12) . . . .
C3 C4 C5 C12 107.84(13) . . . .
C7 C4 C5 C1 76.67(14) . . . .
C3 C4 C5 C1 -15.45(14) . . . .
C10 C1 C5 C12 24.03(16) . . . .
C8 C1 C5 C12 143.35(12) . . . .
C2 C1 C5 C12 -95.63(13) . . . .
C10 C1 C5 C4 147.40(12) . . . .
C8 C1 C5 C4 -93.28(13) . . . .
C2 C1 C5 C4 27.74(14) . . . .
C3 C4 C7 O2 -174.19(19) . . . .
C5 C4 C7 O2 78.2(2) . . . .
C3 C4 C7 O1 5.47(11) . . . .
C5 C4 C7 O1 -102.16(13) . . . .
C10 C1 C8 O3 113.77(15) . . . .
C2 C1 C8 O3 -124.05(14) . . . .
C5 C1 C8 O3 -7.38(18) . . . .
C10 C1 C8 O4 -65.11(14) . . . .
C2 C1 C8 O4 57.07(15) . . . .
C5 C1 C8 O4 173.74(10) . . . .
C8 C1 C10 O5 138.56(15) . . . .
C2 C1 C10 O5 15.5(2) . . . .
C5 C1 C10 O5 -100.60(17) . . . .
C8 C1 C10 O6 -43.37(15) . . . .
C2 C1 C10 O6 -166.38(12) . . . .
C5 C1 C10 O6 77.48(15) . . . .
C4 C5 C12 C13 -33.32(18) . . . .
C1 C5 C12 C13 84.62(16) . . . .
C4 C5 C12 C17 147.95(13) . . . .
C1 C5 C12 C17 -94.11(15) . . . .
C17 C12 C13 C14 0.5(2) . . . .
C5 C12 C13 C14 -178.24(13) . . . .
C12 C13 C14 C15 0.8(2) . . . .
C13 C14 C15 C16 -0.9(2) . . . .
C14 C15 C16 C17 -0.2(2) . . . .
C15 C16 C17 C12 1.5(2) . . . .
C13 C12 C17 C16 -1.6(2) . . . .
C5 C12 C17 C16 177.18(13) . . . .
O2 C7 O1 C3 174.15(15) . . . .
C4 C7 O1 C3 -5.56(11) . . . .
C6 C3 O1 C7 -117.30(13) . . . .
C2 C3 O1 C7 113.42(12) . . . .
C4 C3 O1 C7 5.41(10) . . . .
O3 C8 O4 C9 -1.45(19) . . . .
C1 C8 O4 C9 177.44(11) . . . .
O5 C10 O6 C11 4.2(2) . . . .
C1 C10 O6 C11 -173.90(12) . . . .
